data_7245291
loop_
_publ_author_name
'Yamasaki, Ryu'
'Harada, Misuzu'
'Ito, Ai'
'Fukuda, Kazuo'
'Matsumoto, Shota'
'Karasawa, Satoru'
'Okamoto, Iwao'

_publ_section_title
;
 Reversible On/Off Conformational Switching of Pentafluorobenzoyl Amide
 Triggered by Acid Vapor and Sublimation
;
_journal_name_full CrystEngComm
_journal_paper_doi 10.1039/D2CE00972B
_journal_year 2022
_chemical_formula_moiety 'Cl, C21 H16 F5 N2 O'
_chemical_formula_sum 'C21 H16 Cl F5 N2 O'
_chemical_formula_weight 442.81
_chemical_melting_point 436.0(10)
_space_group_crystal_system orthorhombic
_space_group_IT_number 61
_space_group_name_Hall '-P 2ac 2ab'
_space_group_name_H-M_alt 'P b c a'
_atom_sites_solution_hydrogens geom
_atom_sites_solution_primary dual
_audit_creation_date 2021-11-19
_audit_creation_method
;
Olex2 1.3
(compiled 2020.11.12 svn.r5f609507 for OlexSys, GUI svn.r6408)
;
_audit_update_record
;
2022-02-03 deposited with the CCDC.	2022-08-10 downloaded from the CCDC.
;
_cell_angle_alpha 90
_cell_angle_beta 90
_cell_angle_gamma 90
_cell_formula_units_Z 8
_cell_length_a 13.1986(3)
_cell_length_b 9.3685(3)
_cell_length_c 32.0246(9)
_cell_measurement_reflns_used 8823
_cell_measurement_temperature 93
_cell_measurement_theta_max 76.1700
_cell_measurement_theta_min 2.7770
_cell_volume 3959.88(19)
_computing_cell_refinement 'CrysAlisPro 1.171.41.63a (Rigaku OD, 2020)'
_computing_data_collection 'CrysAlisPro 1.171.41.63a (Rigaku OD, 2020)'
_computing_data_reduction 'CrysAlisPro 1.171.41.63a (Rigaku OD, 2020)'
_computing_molecular_graphics 'Olex2 1.3 (Dolomanov et al., 2009)'
_computing_publication_material 'Olex2 1.3 (Dolomanov et al., 2009)'
_computing_structure_refinement 'SHELXL 2018/3 (Sheldrick, 2015)'
_computing_structure_solution 'SHELXT 2018/2 (Sheldrick, 2018)'
_diffrn_ambient_temperature 93
_diffrn_detector 'Hybrid Pixel Array Detector'
_diffrn_detector_area_resol_mean 10.0000
_diffrn_detector_type HyPix
_diffrn_measured_fraction_theta_full 0.999
_diffrn_measured_fraction_theta_max 0.927
_diffrn_measurement_details
;
List of Runs (angles in degrees, time in seconds):

  # Type    Start    End  Width  t~exp~   \w     \q     \k     \f   Frames
#--------------------------------------------------------------------------
  1  \w     -3.00  25.00   0.50    0.06    --   48.95 -19.00  30.00   56
  2  \w    -20.00  24.00   0.50    0.06    --   48.95 -19.00-150.00   88
  3  \w     89.00 116.00   0.50    0.06    --   48.95 125.00 -30.00   54
  4  \w    135.00 175.00   0.50    0.24    --  107.74  86.00 -16.00   80
  5  \w    -69.00 -43.00   0.50    0.24    --  -97.00  57.00 -90.00   52
  6  \w    -70.00 -45.00   0.50    0.24    --  -97.00  57.00-150.00   50
  7  \w    -69.00 -37.00   0.50    0.24    --  -97.00  57.00-180.00   64
  8  \w    -62.00 -26.00   0.50    0.24    --  -97.00  57.00   0.00   72
  9  \w    -70.00 -25.00   0.50    0.24    --  -97.00  57.00 150.00   90
 10  \w    -51.00 -26.00   0.50    0.24    --  -97.00  40.00 150.00   50
 11  \w   -164.00 -99.00   0.50    0.24    --  -97.00 -40.00  -3.00  130
 12  \w   -153.00-127.00   0.50    0.24    --  -97.00-108.00 138.00   52
 13  \w   -120.00 -51.00   0.50    0.06    --  -48.95 -40.00  -3.00  138
 14  \w    -96.00 -24.00   0.50    0.24    --  -97.00 125.00-150.00  144
;
_diffrn_measurement_device 'four-circle diffractometer'
_diffrn_measurement_device_type 'ROD, Synergy Custom system, HyPix'
_diffrn_measurement_method '\w scans'
_diffrn_orient_matrix_type 'CrysAlisPro convention (1999,Acta A55,543-557)'
_diffrn_orient_matrix_UB_11 -0.0163736000
_diffrn_orient_matrix_UB_12 0.0366247000
_diffrn_orient_matrix_UB_13 0.0464442000
_diffrn_orient_matrix_UB_21 -0.0565179000
_diffrn_orient_matrix_UB_22 -0.1422279000
_diffrn_orient_matrix_UB_23 0.0061236000
_diffrn_orient_matrix_UB_31 0.1008007000
_diffrn_orient_matrix_UB_32 -0.0738293000
_diffrn_orient_matrix_UB_33 0.0110198000
_diffrn_radiation_monochromator mirror
_diffrn_radiation_probe x-ray
_diffrn_radiation_type 'Cu K\a'
_diffrn_radiation_wavelength 1.54184
_diffrn_reflns_av_R_equivalents 0.0349
_diffrn_reflns_av_unetI/netI 0.0322
_diffrn_reflns_Laue_measured_fraction_full 0.999
_diffrn_reflns_Laue_measured_fraction_max 0.927
_diffrn_reflns_limit_h_max 16
_diffrn_reflns_limit_h_min -8
_diffrn_reflns_limit_k_max 10
_diffrn_reflns_limit_k_min -11
_diffrn_reflns_limit_l_max 39
_diffrn_reflns_limit_l_min -39
_diffrn_reflns_number 15262
_diffrn_reflns_point_group_measured_fraction_full 0.999
_diffrn_reflns_point_group_measured_fraction_max 0.927
_diffrn_reflns_theta_full 67.684
_diffrn_reflns_theta_max 76.512
_diffrn_reflns_theta_min 2.760
_diffrn_source 'Rotating-anode X-ray tube'
_diffrn_source_type 'Rigaku (Cu) X-ray Source'
_exptl_absorpt_coefficient_mu 2.279
_exptl_absorpt_correction_T_max 1.000
_exptl_absorpt_correction_T_min 0.588
_exptl_absorpt_correction_type gaussian
_exptl_absorpt_process_details
;
CrysAlisPro 1.171.41.63a (Rigaku Oxford Diffraction, 2020)
Numerical absorption correction based on gaussian integration over
			a multifaceted crystal model
Empirical absorption correction using spherical harmonics,
 implemented in SCALE3 ABSPACK scaling algorithm.
;
_exptl_crystal_colour colourless
_exptl_crystal_colour_primary colourless
_exptl_crystal_density_diffrn 1.485
_exptl_crystal_description prism
_exptl_crystal_F_000 1808
_exptl_crystal_recrystallization_method Sublimation
_exptl_crystal_size_max 0.3
_exptl_crystal_size_mid 0.208
_exptl_crystal_size_min 0.129
_refine_diff_density_max 0.191
_refine_diff_density_min -0.256
_refine_diff_density_rms 0.049
_refine_ls_extinction_method none
_refine_ls_goodness_of_fit_ref 1.045
_refine_ls_hydrogen_treatment constr
_refine_ls_matrix_type full
_refine_ls_number_parameters 273
_refine_ls_number_reflns 3865
_refine_ls_number_restraints 225
_refine_ls_restrained_S_all 1.016
_refine_ls_R_factor_all 0.0392
_refine_ls_R_factor_gt 0.0351
_refine_ls_shift/su_max 0.001
_refine_ls_shift/su_mean 0.000
_refine_ls_structure_factor_coef Fsqd
_refine_ls_weighting_details 'w=1/[\s^2^(Fo^2^)+(0.0457P)^2^+1.8568P] where P=(Fo^2^+2Fc^2^)/3'
_refine_ls_weighting_scheme calc
_refine_ls_wR_factor_gt 0.0906
_refine_ls_wR_factor_ref 0.0934
_reflns_Friedel_coverage 0.000
_reflns_number_gt 3448
_reflns_number_total 3865
_reflns_threshold_expression 'I > 2\s(I)'
_cod_data_source_file d2ce00972b3.cif
_cod_data_source_block ai518-211119-3ry13a-ca
_cod_depositor_comments
;
The following automatic conversions were performed:

data item '_chemical_melting_point' value '435-437' was changed to
'436.0(10)' -- the average value was taken and precision was
estimated.

Automatic conversion script
Id: cif_fix_values 7556 2019-12-06 15:28:31Z antanas 
;
_cod_database_code 7245291
_shelx_shelxl_version_number 2018/3
_chemical_oxdiff_formula C21H16ClF5N2O
_shelx_space_group_comment
;
The symmetry employed for this shelxl refinement is uniquely defined
by the following loop, which should always be used as a source of
symmetry information in preference to the above space-group names.
They are only intended as comments.
;
_shelx_estimated_absorpt_t_max 0.758
_shelx_estimated_absorpt_t_min 0.548
_reflns_odcompleteness_completeness 99.98
_reflns_odcompleteness_iscentric 1
_reflns_odcompleteness_theta 66.97
_olex2_refinement_description
;
1. Fixed Uiso
 At 1.2 times of:
  All C(H) groups, All N(H) groups
 At 1.5 times of:
  All C(H,H,H) groups
2. Uiso/Uaniso restraints and constraints
C16 \\sim C19 \\sim C17 \\sim C1 \\sim C9 \\sim C7: within 1.7A with sigma of
0.04 and sigma for terminal atoms of 0.08 within 1.7A
C4 \\sim C20 \\sim C14 \\sim C18 \\sim C6 \\sim C8: within 1.7A with sigma of
0.04 and sigma for terminal atoms of 0.08 within 1.7A
C12 \\sim C21 \\sim C13 \\sim C2 \\sim C5 \\sim C11: within 1.7A with sigma of
0.04 and sigma for terminal atoms of 0.08 within 1.7A
3. Rigid body (RIGU) restrains
 C16, C19, C17, C1, C9, C7
 with sigma for 1-2 distances of 0.004 and sigma for 1-3 distances of 0.004
 C4, C20, C14, C18, F1, C6, C8
 with sigma for 1-2 distances of 0.004 and sigma for 1-3 distances of 0.004
 C12, C21, C13, C2, C5, C11
 with sigma for 1-2 distances of 0.004 and sigma for 1-3 distances of 0.004
4.a Ternary CH refined with riding coordinates:
 N2(H2)
4.b Aromatic/amide H refined with riding coordinates:
 C21(H21), C11(H11), C13(H13), C7(H7), C2(H2A), C17(H17), C9(H9), C19(H19),
 C5(H5)
4.c Idealised Me refined as rotating group:
 C3(H3A,H3B,H3C), C15(H15A,H15B,H15C)
;
_olex2_submission_special_instructions 'No special instructions were received'
_oxdiff_exptl_absorpt_empirical_details
;
Empirical correction (ABSPACK) includes:
- Absorption correction using spherical harmonics
- Frame scaling
;
_oxdiff_exptl_absorpt_empirical_full_max 2.008
_oxdiff_exptl_absorpt_empirical_full_min 0.523

loop_
_space_group_symop_operation_xyz
'x, y, z'
'-x+1/2, -y, z+1/2'
'-x, y+1/2, -z+1/2'
'x+1/2, -y+1/2, -z'
'-x, -y, -z'
'x-1/2, y, -z-1/2'
'x, -y-1/2, z-1/2'
'-x-1/2, y-1/2, z'

loop_
_atom_site_label
_atom_site_type_symbol
_atom_site_fract_x
_atom_site_fract_y
_atom_site_fract_z
_atom_site_U_iso_or_equiv
_atom_site_adp_type
_atom_site_occupancy
_atom_site_site_symmetry_order
_atom_site_calc_flag
_atom_site_refinement_flags_posn
_atom_site_refinement_flags_adp
_atom_site_refinement_flags_occupancy
_atom_site_disorder_assembly
_atom_site_disorder_group
Cl1 Cl 0.12818(3) 0.51237(4) 0.20836(2) 0.02604(12) Uani 1 1 d . . . . .
F1 F 0.60721(8) 0.57865(10) 0.40618(3) 0.0300(2) Uani 1 1 d . . . . .
F4 F 0.62878(7) 0.22393(10) 0.53964(3) 0.0289(2) Uani 1 1 d . . . . .
F5 F 0.77669(7) 0.41961(11) 0.52601(3) 0.0311(2) Uani 1 1 d . . . . .
F3 F 0.46826(7) 0.20884(10) 0.48779(3) 0.0293(2) Uani 1 1 d . . . . .
F2 F 0.76317(8) 0.60125(11) 0.46037(3) 0.0359(3) Uani 1 1 d . . . . .
O1 O 0.38673(9) 0.49342(12) 0.41588(4) 0.0306(3) Uani 1 1 d . . . . .
N1 N 0.43368(9) 0.27686(13) 0.39084(4) 0.0180(3) Uani 1 1 d . . . . .
N2 N 0.10858(9) 0.30091(13) 0.27587(4) 0.0194(3) Uani 1 1 d . . . . .
H2 H 0.127206 0.379490 0.256180 0.023 Uiso 1 1 calc R U . . .
C1 C 0.35079(11) 0.27783(15) 0.36133(5) 0.0181(3) Uani 1 1 d . U . . .
C4 C 0.53440(11) 0.39173(15) 0.44521(5) 0.0187(3) Uani 1 1 d . U . . .
C6 C 0.62231(11) 0.31234(16) 0.50712(5) 0.0208(3) Uani 1 1 d . U . . .
C8 C 0.54180(11) 0.30436(15) 0.47982(5) 0.0195(3) Uani 1 1 d . U . . .
C10 C 0.44460(11) 0.39176(16) 0.41594(5) 0.0207(3) Uani 1 1 d . . . . .
C12 C 0.50691(11) 0.16259(15) 0.38778(5) 0.0187(3) Uani 1 1 d . U . . .
C14 C 0.69117(12) 0.50255(16) 0.46652(5) 0.0233(3) Uani 1 1 d . U . . .
C16 C 0.19169(11) 0.29046(15) 0.30632(5) 0.0186(3) Uani 1 1 d . U . . .
C18 C 0.69746(11) 0.41192(16) 0.50020(5) 0.0216(3) Uani 1 1 d . U . . .
C20 C 0.61071(12) 0.49166(15) 0.43928(5) 0.0212(3) Uani 1 1 d . U . . .
C21 C 0.59619(11) 0.18450(17) 0.36581(5) 0.0223(3) Uani 1 1 d . U . . .
H21 H 0.610304 0.274737 0.353589 0.027 Uiso 1 1 calc R U . . .
C11 C 0.48509(12) 0.03158(16) 0.40576(5) 0.0244(3) Uani 1 1 d . U . . .
H11 H 0.423507 0.017882 0.420582 0.029 Uiso 1 1 calc R U . . .
C3 C 0.09904(12) 0.16873(16) 0.25016(5) 0.0242(3) Uani 1 1 d . . . . .
H3A H 0.165224 0.144231 0.238278 0.036 Uiso 1 1 calc R U . . .
H3B H 0.050421 0.185104 0.227528 0.036 Uiso 1 1 calc R U . . .
H3C H 0.075217 0.090065 0.267774 0.036 Uiso 1 1 calc R U . . .
C13 C 0.66492(12) 0.07215(19) 0.36192(5) 0.0284(4) Uani 1 1 d . U . . .
H13 H 0.726321 0.085558 0.346945 0.034 Uiso 1 1 calc R U . . .
C7 C 0.28380(11) 0.34859(18) 0.29507(5) 0.0265(4) Uani 1 1 d . U . . .
H7 H 0.292209 0.392003 0.268484 0.032 Uiso 1 1 calc R U . . .
C15 C 0.00957(11) 0.34236(17) 0.29513(5) 0.0246(3) Uani 1 1 d . . . . .
H15A H -0.015606 0.263614 0.312392 0.037 Uiso 1 1 calc R U . . .
H15B H -0.039633 0.363317 0.273042 0.037 Uiso 1 1 calc R U . . .
H15C H 0.019098 0.427287 0.312553 0.037 Uiso 1 1 calc R U . . .
C2 C 0.64369(13) -0.05867(19) 0.37986(6) 0.0302(4) Uani 1 1 d . U . . .
H2A H 0.690621 -0.134984 0.377111 0.036 Uiso 1 1 calc R U . . .
C17 C 0.25923(12) 0.21645(19) 0.37191(5) 0.0270(3) Uani 1 1 d . U . . .
H17 H 0.251323 0.170173 0.398106 0.032 Uiso 1 1 calc R U . . .
C9 C 0.36425(11) 0.34286(19) 0.32313(5) 0.0267(4) Uani 1 1 d . U . . .
H9 H 0.427901 0.383449 0.316010 0.032 Uiso 1 1 calc R U . . .
C19 C 0.17877(12) 0.22275(19) 0.34405(5) 0.0281(4) Uani 1 1 d . U . . .
H19 H 0.115453 0.180734 0.350967 0.034 Uiso 1 1 calc R U . . .
C5 C 0.55409(13) -0.07934(17) 0.40190(6) 0.0304(4) Uani 1 1 d . U . . .
H5 H 0.540146 -0.169335 0.414304 0.036 Uiso 1 1 calc R U . . .

loop_
_atom_site_aniso_label
_atom_site_aniso_U_11
_atom_site_aniso_U_22
_atom_site_aniso_U_33
_atom_site_aniso_U_23
_atom_site_aniso_U_13
_atom_site_aniso_U_12
Cl1 0.0240(2) 0.0273(2) 0.0268(2) 0.00741(15) 0.00512(13) 0.00293(14)
F1 0.0441(6) 0.0226(4) 0.0233(5) 0.0056(4) -0.0010(4) -0.0045(4)
F4 0.0386(5) 0.0243(5) 0.0238(5) 0.0061(4) -0.0078(4) 0.0024(4)
F5 0.0204(4) 0.0443(6) 0.0286(5) -0.0056(4) -0.0077(4) 0.0005(4)
F3 0.0299(5) 0.0299(5) 0.0282(5) 0.0045(4) -0.0023(4) -0.0127(4)
F2 0.0380(5) 0.0381(6) 0.0315(5) -0.0042(4) 0.0028(4) -0.0219(5)
O1 0.0339(6) 0.0282(6) 0.0298(7) -0.0082(5) -0.0099(5) 0.0149(5)
N1 0.0174(6) 0.0182(6) 0.0183(6) -0.0013(5) -0.0014(5) 0.0025(5)
N2 0.0186(6) 0.0203(6) 0.0195(6) 0.0012(5) -0.0019(5) -0.0018(5)
C1 0.0165(6) 0.0183(6) 0.0194(7) -0.0009(6) -0.0010(5) 0.0011(5)
C4 0.0206(7) 0.0156(6) 0.0200(7) -0.0021(6) -0.0013(5) 0.0031(5)
C6 0.0243(7) 0.0178(7) 0.0203(7) 0.0003(6) -0.0017(6) 0.0047(6)
C8 0.0194(7) 0.0164(7) 0.0228(7) -0.0009(6) 0.0012(6) -0.0018(5)
C10 0.0222(7) 0.0207(7) 0.0193(7) -0.0002(6) -0.0004(6) 0.0025(6)
C12 0.0188(7) 0.0189(7) 0.0185(7) -0.0021(6) -0.0019(5) 0.0041(6)
C14 0.0242(7) 0.0208(7) 0.0250(8) -0.0058(6) 0.0033(6) -0.0069(6)
C16 0.0190(7) 0.0173(7) 0.0195(7) -0.0008(6) -0.0015(5) 0.0000(5)
C18 0.0179(7) 0.0252(7) 0.0217(8) -0.0066(6) -0.0029(6) 0.0031(6)
C20 0.0282(8) 0.0156(7) 0.0199(8) 0.0002(6) 0.0007(6) 0.0020(6)
C21 0.0195(7) 0.0285(8) 0.0190(7) -0.0018(6) 0.0000(6) 0.0002(6)
C11 0.0252(8) 0.0218(7) 0.0261(8) -0.0002(6) 0.0029(6) 0.0023(6)
C3 0.0257(7) 0.0244(7) 0.0226(7) -0.0032(7) -0.0013(6) -0.0029(6)
C13 0.0204(7) 0.0414(9) 0.0234(8) -0.0073(7) 0.0000(6) 0.0057(7)
C7 0.0208(7) 0.0361(9) 0.0226(8) 0.0103(7) 0.0000(6) -0.0030(7)
C15 0.0190(7) 0.0271(8) 0.0276(8) 0.0004(6) 0.0002(6) 0.0016(6)
C2 0.0293(8) 0.0314(8) 0.0300(9) -0.0079(7) -0.0044(7) 0.0140(7)
C17 0.0241(7) 0.0359(9) 0.0209(8) 0.0081(7) -0.0007(6) -0.0062(7)
C9 0.0177(7) 0.0359(9) 0.0266(8) 0.0093(7) 0.0000(6) -0.0049(6)
C19 0.0213(7) 0.0377(9) 0.0253(8) 0.0087(7) -0.0021(6) -0.0096(7)
C5 0.0376(9) 0.0212(8) 0.0324(9) 0.0000(7) -0.0008(7) 0.0079(7)

loop_
_atom_type_symbol
_atom_type_description
_atom_type_scat_dispersion_real
_atom_type_scat_dispersion_imag
_atom_type_scat_source
C C 0.0181 0.0091 'International Tables Vol C Tables 4.2.6.8 and 6.1.1.4'
H H 0.0000 0.0000 'International Tables Vol C Tables 4.2.6.8 and 6.1.1.4'
Cl Cl 0.3639 0.7018 'International Tables Vol C Tables 4.2.6.8 and 6.1.1.4'
F F 0.0727 0.0534 'International Tables Vol C Tables 4.2.6.8 and 6.1.1.4'
N N 0.0311 0.0180 'International Tables Vol C Tables 4.2.6.8 and 6.1.1.4'
O O 0.0492 0.0322 'International Tables Vol C Tables 4.2.6.8 and 6.1.1.4'

loop_
_exptl_crystal_face_index_h
_exptl_crystal_face_index_k
_exptl_crystal_face_index_l
_exptl_crystal_face_perp_dist
-2 -6 5 0.0961
1 -2 20 0.0506
8 -1 4 0.0752
0 -1 20 0.0385
-2 -1 -20 0.0969
-8 0 -3 0.1501
-4 1 18 0.0873
4 5 -3 0.0380
6 -2 -12 0.0804
1 0 -20 0.0800
-1 1 -20 0.0892

loop_
_geom_angle_atom_site_label_1
_geom_angle_atom_site_label_2
_geom_angle_atom_site_label_3
_geom_angle
_geom_angle_site_symmetry_1
_geom_angle_site_symmetry_3
_geom_angle_publ_flag
C10 N1 C1 117.68(12) . . ?
C10 N1 C12 123.99(12) . . ?
C12 N1 C1 117.79(12) . . ?
C16 N2 H2 106.5 . . ?
C16 N2 C3 111.92(11) . . ?
C16 N2 C15 113.29(12) . . ?
C3 N2 H2 106.5 . . ?
C3 N2 C15 111.66(12) . . ?
C15 N2 H2 106.5 . . ?
C17 C1 N1 119.95(13) . . ?
C9 C1 N1 119.04(13) . . ?
C9 C1 C17 120.99(14) . . ?
C8 C4 C10 123.60(13) . . ?
C8 C4 C20 117.28(13) . . ?
C20 C4 C10 118.94(13) . . ?
F4 C6 C8 120.75(13) . . ?
F4 C6 C18 119.97(13) . . ?
C8 C6 C18 119.28(14) . . ?
F3 C8 C4 119.72(13) . . ?
F3 C8 C6 118.17(13) . . ?
C6 C8 C4 122.10(13) . . ?
O1 C10 N1 123.63(14) . . ?
O1 C10 C4 119.46(13) . . ?
N1 C10 C4 116.91(12) . . ?
C21 C12 N1 119.51(13) . . ?
C11 C12 N1 119.26(13) . . ?
C11 C12 C21 121.20(14) . . ?
F2 C14 C18 119.89(14) . . ?
F2 C14 C20 120.28(15) . . ?
C18 C14 C20 119.83(14) . . ?
C7 C16 N2 117.24(13) . . ?
C19 C16 N2 121.37(13) . . ?
C19 C16 C7 121.38(14) . . ?
F5 C18 C6 120.02(14) . . ?
F5 C18 C14 119.97(14) . . ?
C14 C18 C6 120.01(14) . . ?
F1 C20 C4 119.63(14) . . ?
F1 C20 C14 118.89(14) . . ?
C14 C20 C4 121.48(14) . . ?
C12 C21 H21 120.5 . . ?
C12 C21 C13 119.07(15) . . ?
C13 C21 H21 120.5 . . ?
C12 C11 H11 120.3 . . ?
C12 C11 C5 119.34(15) . . ?
C5 C11 H11 120.3 . . ?
N2 C3 H3A 109.5 . . ?
N2 C3 H3B 109.5 . . ?
N2 C3 H3C 109.5 . . ?
H3A C3 H3B 109.5 . . ?
H3A C3 H3C 109.5 . . ?
H3B C3 H3C 109.5 . . ?
C21 C13 H13 120.0 . . ?
C2 C13 C21 120.00(15) . . ?
C2 C13 H13 120.0 . . ?
C16 C7 H7 120.4 . . ?
C16 C7 C9 119.22(15) . . ?
C9 C7 H7 120.4 . . ?
N2 C15 H15A 109.5 . . ?
N2 C15 H15B 109.5 . . ?
N2 C15 H15C 109.5 . . ?
H15A C15 H15B 109.5 . . ?
H15A C15 H15C 109.5 . . ?
H15B C15 H15C 109.5 . . ?
C13 C2 H2A 119.8 . . ?
C13 C2 C5 120.45(15) . . ?
C5 C2 H2A 119.8 . . ?
C1 C17 H17 120.2 . . ?
C1 C17 C19 119.60(14) . . ?
C19 C17 H17 120.2 . . ?
C1 C9 C7 119.46(14) . . ?
C1 C9 H9 120.3 . . ?
C7 C9 H9 120.3 . . ?
C16 C19 C17 119.31(14) . . ?
C16 C19 H19 120.3 . . ?
C17 C19 H19 120.3 . . ?
C11 C5 C2 119.94(16) . . ?
C11 C5 H5 120.0 . . ?
C2 C5 H5 120.0 . . ?

loop_
_geom_bond_atom_site_label_1
_geom_bond_atom_site_label_2
_geom_bond_distance
_geom_bond_site_symmetry_2
_geom_bond_publ_flag
F1 C20 1.3376(18) . ?
F4 C6 1.3333(18) . ?
F5 C18 1.3348(17) . ?
F3 C8 1.3446(17) . ?
F2 C14 1.3405(18) . ?
O1 C10 1.2208(19) . ?
N1 C1 1.4457(18) . ?
N1 C10 1.351(2) . ?
N1 C12 1.4456(18) . ?
N2 H2 1.0000 . ?
N2 C16 1.4710(18) . ?
N2 C3 1.4925(19) . ?
N2 C15 1.4962(19) . ?
C1 C17 1.381(2) . ?
C1 C9 1.378(2) . ?
C4 C8 1.381(2) . ?
C4 C10 1.511(2) . ?
C4 C20 1.388(2) . ?
C6 C8 1.378(2) . ?
C6 C18 1.380(2) . ?
C12 C21 1.388(2) . ?
C12 C11 1.386(2) . ?
C14 C18 1.375(2) . ?
C14 C20 1.378(2) . ?
C16 C7 1.380(2) . ?
C16 C19 1.375(2) . ?
C21 H21 0.9500 . ?
C21 C13 1.395(2) . ?
C11 H11 0.9500 . ?
C11 C5 1.387(2) . ?
C3 H3A 0.9800 . ?
C3 H3B 0.9800 . ?
C3 H3C 0.9800 . ?
C13 H13 0.9500 . ?
C13 C2 1.382(3) . ?
C7 H7 0.9500 . ?
C7 C9 1.392(2) . ?
C15 H15A 0.9800 . ?
C15 H15B 0.9800 . ?
C15 H15C 0.9800 . ?
C2 H2A 0.9500 . ?
C2 C5 1.391(3) . ?
C17 H17 0.9500 . ?
C17 C19 1.388(2) . ?
C9 H9 0.9500 . ?
C19 H19 0.9500 . ?
C5 H5 0.9500 . ?

loop_
_geom_torsion_atom_site_label_1
_geom_torsion_atom_site_label_2
_geom_torsion_atom_site_label_3
_geom_torsion_atom_site_label_4
_geom_torsion
_geom_torsion_site_symmetry_1
_geom_torsion_site_symmetry_2
_geom_torsion_site_symmetry_3
_geom_torsion_site_symmetry_4
_geom_torsion_publ_flag
F4 C6 C8 F3 2.5(2) . . . . ?
F4 C6 C8 C4 -178.16(13) . . . . ?
F4 C6 C18 F5 0.1(2) . . . . ?
F4 C6 C18 C14 179.59(13) . . . . ?
F2 C14 C18 F5 -1.9(2) . . . . ?
F2 C14 C18 C6 178.57(13) . . . . ?
F2 C14 C20 F1 1.6(2) . . . . ?
F2 C14 C20 C4 -179.12(14) . . . . ?
N1 C1 C17 C19 177.48(15) . . . . ?
N1 C1 C9 C7 -177.83(15) . . . . ?
N1 C12 C21 C13 -178.00(13) . . . . ?
N1 C12 C11 C5 178.30(14) . . . . ?
N2 C16 C7 C9 179.14(15) . . . . ?
N2 C16 C19 C17 -179.54(15) . . . . ?
C1 N1 C10 O1 2.4(2) . . . . ?
C1 N1 C10 C4 -177.33(12) . . . . ?
C1 N1 C12 C21 96.01(16) . . . . ?
C1 N1 C12 C11 -81.96(18) . . . . ?
C1 C17 C19 C16 -0.1(3) . . . . ?
C8 C4 C10 O1 108.96(18) . . . . ?
C8 C4 C10 N1 -71.33(19) . . . . ?
C8 C4 C20 F1 179.85(13) . . . . ?
C8 C4 C20 C14 0.6(2) . . . . ?
C8 C6 C18 F5 -179.01(13) . . . . ?
C8 C6 C18 C14 0.5(2) . . . . ?
C10 N1 C1 C17 -93.53(18) . . . . ?
C10 N1 C1 C9 85.30(18) . . . . ?
C10 N1 C12 C21 -75.38(19) . . . . ?
C10 N1 C12 C11 106.65(17) . . . . ?
C10 C4 C8 F3 2.9(2) . . . . ?
C10 C4 C8 C6 -176.48(14) . . . . ?
C10 C4 C20 F1 -4.9(2) . . . . ?
C10 C4 C20 C14 175.86(14) . . . . ?
C12 N1 C1 C17 94.53(17) . . . . ?
C12 N1 C1 C9 -86.64(17) . . . . ?
C12 N1 C10 O1 173.76(15) . . . . ?
C12 N1 C10 C4 -5.9(2) . . . . ?
C12 C21 C13 C2 -0.1(2) . . . . ?
C12 C11 C5 C2 -0.5(3) . . . . ?
C16 C7 C9 C1 0.8(3) . . . . ?
C18 C6 C8 F3 -178.40(13) . . . . ?
C18 C6 C8 C4 1.0(2) . . . . ?
C18 C14 C20 F1 -178.48(13) . . . . ?
C18 C14 C20 C4 0.7(2) . . . . ?
C20 C4 C8 F3 177.86(13) . . . . ?
C20 C4 C8 C6 -1.5(2) . . . . ?
C20 C4 C10 O1 -66.0(2) . . . . ?
C20 C4 C10 N1 113.74(16) . . . . ?
C20 C14 C18 F5 178.18(13) . . . . ?
C20 C14 C18 C6 -1.3(2) . . . . ?
C21 C12 C11 C5 0.4(2) . . . . ?
C21 C13 C2 C5 -0.1(3) . . . . ?
C11 C12 C21 C13 -0.1(2) . . . . ?
C3 N2 C16 C7 96.04(16) . . . . ?
C3 N2 C16 C19 -82.55(18) . . . . ?
C13 C2 C5 C11 0.4(3) . . . . ?
C7 C16 C19 C17 1.9(3) . . . . ?
C15 N2 C16 C7 -136.63(14) . . . . ?
C15 N2 C16 C19 44.79(19) . . . . ?
C17 C1 C9 C7 1.0(2) . . . . ?
C9 C1 C17 C19 -1.3(3) . . . . ?
C19 C16 C7 C9 -2.3(2) . . . . ?

loop_
_exptl_oxdiff_crystal_face_indexfrac_h
_exptl_oxdiff_crystal_face_indexfrac_k
_exptl_oxdiff_crystal_face_indexfrac_l
_exptl_oxdiff_crystal_face_x
_exptl_oxdiff_crystal_face_y
_exptl_oxdiff_crystal_face_z
-1.5521 -5.8337 4.5807 0.0245 0.9455 0.3247
0.6895 -1.8586 19.7269 0.8368 0.3462 0.4241
8.2492 -1.2232 3.7368 -0.0063 -0.2694 0.9630
0.4336 -1.1642 20.3756 0.8966 0.2658 0.3542
-2.1370 -0.8578 -19.8982 -0.9206 0.1209 -0.3714
-8.4542 0.3927 -3.0777 0.0099 0.4031 -0.9151
-4.1721 0.5060 18.0705 0.9261 0.2745 -0.2588
4.2991 5.1842 -3.1380 -0.0263 -0.9995 0.0160
6.4934 -1.5673 -12.4535 -0.7421 -0.2203 0.6330
1.4781 -0.1903 -20.4587 -0.9814 -0.1818 -0.0624
-1.3256 0.8120 -20.3441 -0.8934 -0.1651 -0.4178
